data_4102013
loop_
_publ_author_name
'Sergey N. Semenov'
'Olivier Blacque'
'Thomas Fox'
'Koushik Venkatesan'
'Heinz Berke'

_publ_section_title
;
 Electronic Communication in Dinuclear C4-Bridged Tungsten Complexes
;
_journal_name_full 'Journal of the American Chemical Society'
_journal_page_first 3115
_journal_page_last 3127
_journal_paper_doi 10.1021/ja909764x
_journal_volume 132
_journal_year 2010
_chemical_formula_moiety 'C62 H54 I2 O4 P4 W2'
_chemical_formula_sum 'C62 H54 I2 O4 P4 W2'
_chemical_formula_weight 1608.41
_chemical_name_systematic
'[(\m-2,3-dimethylbut-2-en-1,4-diylidyne)bis(dicarbonyl{1,2-bis(diphenylphosphino)ethane}iodotungsten)]'
_space_group_IT_number 14
_symmetry_cell_setting monoclinic
_symmetry_space_group_name_Hall '-P 2yn'
_symmetry_space_group_name_H-M 'P 1 21/n 1'
_atom_sites_solution_hydrogens geom
_atom_sites_solution_primary direct
_atom_sites_solution_secondary difmap
_audit_creation_method SHELXL-97
_audit_update_record
;
2009-11-12 # Formatted by publCIF
;
_cell_angle_alpha 90.00
_cell_angle_beta 94.231(4)
_cell_angle_gamma 90.00
_cell_formula_units_Z 2
_cell_length_a 11.6313(5)
_cell_length_b 8.9452(4)
_cell_length_c 27.3906(10)
_cell_measurement_reflns_used 10620
_cell_measurement_temperature 183(2)
_cell_measurement_theta_max 32.7520
_cell_measurement_theta_min 2.2732
_cell_volume 2842.1(2)
_computing_cell_refinement ' CrysAlisPro Software, Oxford Diffraction Ltd., Version 1.171.31'
_computing_data_collection ' CrysAlisPro Software, Oxford Diffraction Ltd., Version 1.171.31'
_computing_data_reduction ' CrysAlisPro Software, Oxford Diffraction Ltd., Version 1.171.31'
_computing_molecular_graphics
; ORTEP-3 for Windows, Version 1.08.
  Farrugia, L. J. (1997). J. Appl. Cryst. 30, 565.
;
_computing_publication_material
; WinGX - An integrated system of Windows programs for the solution,
 refinment and analysis of single crystal X-ray diffraction data,
 Version 1.70.01.
 Farrugia, L. J. (1999). J. Appl. Cryst. 32, 837-838.
 SHELXL97. Program for crystal structure refinement.
 Sheldrick, G.M. (2008). Acta Cryst. A64, 112-122.
 PLATON for Windows, Version 1.12.
 Spek, A. L. (2003). J. Appl. Cryst. 36, 7-13. 
;
_computing_structure_refinement
; SHELXL97. Program for crystal structure refinement.
  Sheldrick, G.M. (2008). Acta Cryst. A64, 112-122.
;
_computing_structure_solution
; SHELXS97. Program for Crystal Structure solution.
  Sheldrick, G.M. (2008). Acta Cryst. A64, 112-122.  
;
_diffrn_ambient_temperature 183(2)
_diffrn_detector_area_resol_mean 10.4498
_diffrn_measured_fraction_theta_full 0.995
_diffrn_measured_fraction_theta_max 0.995
_diffrn_measurement_device_type
; Oxford Diffraction (2007). Oxford Diffraction Ltd., 
Xcalibur CCD system
;
_diffrn_measurement_method 'omega and phi scans'
_diffrn_radiation_monochromator graphite
_diffrn_radiation_source 'Enhance (Mo) X-ray Source'
_diffrn_radiation_type MoK\a
_diffrn_radiation_wavelength 0.71073
_diffrn_reflns_av_R_equivalents 0.0811
_diffrn_reflns_av_sigmaI/netI 0.0852
_diffrn_reflns_limit_h_max 15
_diffrn_reflns_limit_h_min -15
_diffrn_reflns_limit_k_max 12
_diffrn_reflns_limit_k_min -11
_diffrn_reflns_limit_l_max 37
_diffrn_reflns_limit_l_min -37
_diffrn_reflns_number 42915
_diffrn_reflns_theta_full 29.00
_diffrn_reflns_theta_max 29.00
_diffrn_reflns_theta_min 2.40
_diffrn_standards_decay_% 0
_diffrn_standards_interval_count 0
_diffrn_standards_interval_time 0
_diffrn_standards_number 0
_exptl_absorpt_coefficient_mu 5.290
_exptl_absorpt_correction_T_max 0.900
_exptl_absorpt_correction_T_min 0.718
_exptl_absorpt_correction_type multi-scan
_exptl_absorpt_process_details
;
CrysAlis Software system, Oxford Diffraction Ltd.,
Version 1.171.31.
empirical absorption correction using spherical harmonics,
 implemented in SCALE3 ABSPACK scaling algorithm.
;
_exptl_crystal_colour red
_exptl_crystal_density_diffrn 1.880
_exptl_crystal_density_method 'not measured'
_exptl_crystal_description needle
_exptl_crystal_F_000 1544
_exptl_crystal_size_max 0.12
_exptl_crystal_size_mid 0.05
_exptl_crystal_size_min 0.02
_refine_diff_density_max 3.907
_refine_diff_density_min -2.059
_refine_diff_density_rms 0.232
_refine_ls_extinction_method none
_refine_ls_goodness_of_fit_ref 0.986
_refine_ls_hydrogen_treatment constr
_refine_ls_matrix_type full
_refine_ls_number_parameters 332
_refine_ls_number_reflns 7509
_refine_ls_number_restraints 4
_refine_ls_restrained_S_all 0.986
_refine_ls_R_factor_all 0.1029
_refine_ls_R_factor_gt 0.0505
_refine_ls_shift/su_max 0.001
_refine_ls_shift/su_mean 0.000
_refine_ls_structure_factor_coef Fsqd
_refine_ls_weighting_details 'w=1/[\s^2^(Fo^2^)+(0.0792P)^2^] where P=(Fo^2^+2Fc^2^)/3'
_refine_ls_weighting_scheme calc
_refine_ls_wR_factor_gt 0.1203
_refine_ls_wR_factor_ref 0.1564
_reflns_number_gt 3953
_reflns_number_total 7509
_reflns_threshold_expression >2sigma(I)
_cod_data_source_file ja909764x_si_005.cif
_cod_data_source_block 5
_cod_original_sg_symbol_H-M 'P 21/n'
_cod_database_code 4102013

loop_
_symmetry_equiv_pos_as_xyz
'x, y, z'
'-x+1/2, y+1/2, -z+1/2'
'-x, -y, -z'
'x-1/2, -y-1/2, z-1/2'

loop_
_atom_site_label
_atom_site_type_symbol
_atom_site_fract_x
_atom_site_fract_y
_atom_site_fract_z
_atom_site_U_iso_or_equiv
_atom_site_adp_type
_atom_site_occupancy
_atom_site_symmetry_multiplicity
_atom_site_calc_flag
_atom_site_refinement_flags
_atom_site_disorder_assembly
_atom_site_disorder_group
W1 W 0.63361(3) 0.25759(4) 0.092474(11) 0.03354(12) Uani 1 1 d D . .
I1 I 0.71477(6) 0.49334(7) 0.15978(2) 0.04991(19) Uani 1 1 d . A .
P1 P 0.8101(2) 0.1223(3) 0.12713(8) 0.0454(6) Uani 1 1 d . A .
P2 P 0.5519(2) 0.1149(3) 0.16125(8) 0.0456(6) Uani 1 1 d . A .
C1 C 0.4915(10) 0.3821(12) 0.0755(4) 0.058(3) Uani 1 1 d . A .
O1 O 0.4076(7) 0.4442(9) 0.0660(3) 0.073(2) Uani 1 1 d . . .
C2 C 0.7195(8) 0.3623(11) 0.0401(3) 0.046(2) Uani 1 1 d . A .
O2 O 0.7671(7) 0.4145(9) 0.0094(2) 0.067(2) Uani 1 1 d . . .
C3A C 0.582(2) 0.1033(16) 0.0516(6) 0.0360(17) Uani 0.50 1 d PD A 1
C4A C 0.5395(12) -0.0120(13) 0.0195(4) 0.0360(17) Uani 0.50 1 d PD . 1
C5A C 0.5798(15) -0.1735(16) 0.0293(6) 0.0360(17) Uani 0.50 1 d PD B 1
H5A1 H 0.6255 -0.1779 0.0599 0.047 Uiso 0.50 1 calc PR B 1
H5A2 H 0.6252 -0.2060 0.0034 0.047 Uiso 0.50 1 calc PR B 1
H5A3 H 0.5138 -0.2375 0.0307 0.047 Uiso 0.50 1 calc PR B 1
C3B C 0.572(2) 0.1327(17) 0.0435(6) 0.0360(17) Uani 0.50 1 d PD A 2
C4B C 0.5043(13) 0.0763(11) 0.0022(4) 0.0360(17) Uani 0.50 1 d PD . 2
C5B C 0.4518(15) 0.1786(18) -0.0386(6) 0.0360(17) Uani 0.50 1 d PD C 2
H5B1 H 0.3760 0.1437 -0.0492 0.047 Uiso 0.50 1 calc PR C 2
H5B2 H 0.4996 0.1773 -0.0657 0.047 Uiso 0.50 1 calc PR C 2
H5B3 H 0.4470 0.2788 -0.0263 0.047 Uiso 0.50 1 calc PR C 2
C6 C 0.7847(9) 0.0573(15) 0.1883(4) 0.076(4) Uani 1 1 d . . .
H6A H 0.8408 -0.0191 0.1981 0.098 Uiso 1 1 calc R A .
H6B H 0.7950 0.1399 0.2111 0.098 Uiso 1 1 calc R . .
C7 C 0.6706(8) -0.0028(13) 0.1904(4) 0.073(4) Uani 1 1 d . A .
H7A H 0.6563 -0.0181 0.2244 0.095 Uiso 1 1 calc R . .
H7B H 0.6680 -0.0999 0.1746 0.095 Uiso 1 1 calc R . .
C8 C 0.8566(8) -0.0417(10) 0.0940(4) 0.046(2) Uani 1 1 d . . .
C9 C 0.8961(11) -0.1687(13) 0.1158(5) 0.080(4) Uani 1 1 d . A .
H9 H 0.8954 -0.1774 0.1496 0.104 Uiso 1 1 calc R . .
C10 C 0.9368(13) -0.2838(16) 0.0900(7) 0.098(5) Uani 1 1 d . . .
H10 H 0.9645 -0.3688 0.1065 0.127 Uiso 1 1 calc R A .
C11 C 0.9379(11) -0.2776(13) 0.0408(6) 0.081(4) Uani 1 1 d . A .
H11 H 0.9675 -0.3569 0.0237 0.105 Uiso 1 1 calc R . .
C12 C 0.8944(14) -0.1512(16) 0.0159(5) 0.104(5) Uani 1 1 d . . .
H12 H 0.8916 -0.1454 -0.0181 0.135 Uiso 1 1 calc R A .
C13 C 0.8544(12) -0.0310(12) 0.0445(5) 0.082(4) Uani 1 1 d . A .
H13 H 0.8264 0.0556 0.0291 0.107 Uiso 1 1 calc R . .
C14 C 0.9489(9) 0.2222(10) 0.1360(4) 0.053(3) Uani 1 1 d . . .
C15 C 1.0114(12) 0.2266(14) 0.1810(5) 0.079(4) Uani 1 1 d . A .
H15 H 0.9828 0.1838 0.2086 0.102 Uiso 1 1 calc R . .
C16 C 1.1222(12) 0.2995(15) 0.1838(5) 0.082(4) Uani 1 1 d . . .
H16 H 1.1664 0.3059 0.2135 0.106 Uiso 1 1 calc R A .
C17 C 1.1613(11) 0.3593(14) 0.1421(6) 0.090(4) Uani 1 1 d . A .
H17 H 1.2342 0.4025 0.1437 0.117 Uiso 1 1 calc R . .
C18 C 1.1011(9) 0.3579(14) 0.1010(5) 0.072(3) Uani 1 1 d . . .
H18 H 1.1297 0.4040 0.0740 0.094 Uiso 1 1 calc R A .
C19 C 0.9940(10) 0.2891(13) 0.0961(4) 0.064(3) Uani 1 1 d . A .
H19 H 0.9523 0.2879 0.0658 0.083 Uiso 1 1 calc R . .
C20 C 0.4405(8) -0.0187(10) 0.1419(3) 0.043(2) Uani 1 1 d . . .
C21 C 0.4435(10) -0.1697(11) 0.1534(4) 0.066(3) Uani 1 1 d . A .
H21 H 0.5045 -0.2068 0.1737 0.086 Uiso 1 1 calc R . .
C22 C 0.3574(14) -0.2670(12) 0.1353(6) 0.086(5) Uani 1 1 d . . .
H22 H 0.3610 -0.3678 0.1437 0.111 Uiso 1 1 calc R A .
C23 C 0.2682(13) -0.2145(14) 0.1055(5) 0.076(4) Uani 1 1 d . A .
H23 H 0.2130 -0.2806 0.0919 0.099 Uiso 1 1 calc R . .
C24 C 0.2587(10) -0.0650(13) 0.0952(4) 0.068(3) Uani 1 1 d . . .
H24 H 0.1950 -0.0276 0.0766 0.088 Uiso 1 1 calc R A .
C25 C 0.3449(8) 0.0277(11) 0.1130(4) 0.054(3) Uani 1 1 d . A .
H25 H 0.3389 0.1286 0.1051 0.071 Uiso 1 1 calc R . .
C26 C 0.4860(10) 0.2118(12) 0.2112(3) 0.054(3) Uani 1 1 d . . .
C27 C 0.4609(11) 0.1360(14) 0.2533(3) 0.075(4) Uani 1 1 d . A .
H27 H 0.4822 0.0363 0.2573 0.097 Uiso 1 1 calc R . .
C28 C 0.4046(14) 0.2068(16) 0.2892(4) 0.088(4) Uani 1 1 d . . .
H28 H 0.3912 0.1562 0.3179 0.114 Uiso 1 1 calc R A .
C29 C 0.3690(11) 0.3489(17) 0.2830(4) 0.077(4) Uani 1 1 d . A .
H29 H 0.3307 0.3953 0.3075 0.100 Uiso 1 1 calc R . .
C30 C 0.3883(9) 0.4273(13) 0.2408(4) 0.063(3) Uani 1 1 d . . .
H30 H 0.3614 0.5247 0.2365 0.082 Uiso 1 1 calc R A .
C31 C 0.4494(8) 0.3577(13) 0.2046(4) 0.058(3) Uani 1 1 d . A .
H31 H 0.4650 0.4096 0.1765 0.076 Uiso 1 1 calc R . .

loop_
_atom_site_aniso_label
_atom_site_aniso_U_11
_atom_site_aniso_U_22
_atom_site_aniso_U_33
_atom_site_aniso_U_23
_atom_site_aniso_U_13
_atom_site_aniso_U_12
W1 0.0361(2) 0.0330(2) 0.03072(18) -0.00034(14) -0.00293(13) -0.00031(15)
I1 0.0527(4) 0.0425(4) 0.0540(4) -0.0135(3) 0.0006(3) -0.0038(3)
P1 0.0467(14) 0.0531(15) 0.0370(12) 0.0067(11) 0.0073(11) 0.0131(12)
P2 0.0383(13) 0.0568(16) 0.0413(13) 0.0101(11) 0.0002(10) -0.0037(11)
C1 0.058(7) 0.056(7) 0.060(7) 0.000(5) 0.008(5) 0.001(5)
O1 0.070(5) 0.074(5) 0.071(5) -0.014(4) -0.015(4) 0.023(4)
C2 0.043(5) 0.050(6) 0.043(5) -0.003(4) -0.005(4) -0.006(4)
O2 0.072(5) 0.081(5) 0.048(4) 0.019(4) 0.004(4) -0.018(4)
C3A 0.047(4) 0.036(4) 0.025(4) 0.003(3) 0.006(3) -0.009(3)
C4A 0.047(4) 0.036(4) 0.025(4) 0.003(3) 0.006(3) -0.009(3)
C5A 0.047(4) 0.036(4) 0.025(4) 0.003(3) 0.006(3) -0.009(3)
C3B 0.047(4) 0.036(4) 0.025(4) 0.003(3) 0.006(3) -0.009(3)
C4B 0.047(4) 0.036(4) 0.025(4) 0.003(3) 0.006(3) -0.009(3)
C5B 0.047(4) 0.036(4) 0.025(4) 0.003(3) 0.006(3) -0.009(3)
C6 0.049(6) 0.120(11) 0.059(7) 0.044(7) 0.015(5) 0.038(7)
C7 0.043(6) 0.097(9) 0.079(8) 0.055(7) 0.002(5) 0.005(6)
C8 0.040(5) 0.032(5) 0.067(6) 0.006(4) 0.009(5) -0.010(4)
C9 0.087(9) 0.048(7) 0.108(10) 0.003(7) 0.021(8) 0.014(7)
C10 0.084(10) 0.072(9) 0.139(15) 0.002(9) 0.013(10) 0.024(8)
C11 0.063(8) 0.049(7) 0.133(13) -0.028(8) 0.025(9) 0.005(6)
C12 0.138(14) 0.086(10) 0.091(10) -0.022(8) 0.037(9) 0.024(10)
C13 0.123(12) 0.038(6) 0.090(9) -0.012(6) 0.043(9) 0.001(7)
C14 0.059(6) 0.044(6) 0.052(6) -0.024(4) -0.019(5) 0.019(5)
C15 0.075(8) 0.092(10) 0.066(7) -0.010(6) -0.018(6) 0.021(7)
C16 0.073(9) 0.079(9) 0.086(10) -0.008(8) -0.041(7) 0.004(7)
C17 0.057(8) 0.058(8) 0.151(14) -0.009(9) -0.012(9) -0.014(6)
C18 0.043(6) 0.070(8) 0.102(10) -0.015(7) -0.006(6) 0.021(6)
C19 0.057(7) 0.079(8) 0.055(6) -0.021(6) 0.005(5) 0.005(6)
C20 0.041(5) 0.038(5) 0.053(5) 0.002(4) 0.014(4) 0.009(4)
C21 0.071(8) 0.035(6) 0.095(9) 0.008(5) 0.018(6) 0.006(5)
C22 0.114(12) 0.030(6) 0.120(12) -0.006(6) 0.053(10) -0.026(7)
C23 0.096(10) 0.065(8) 0.070(8) -0.024(6) 0.028(7) -0.041(8)
C24 0.057(7) 0.068(8) 0.077(8) 0.003(6) 0.000(6) -0.023(6)
C25 0.048(6) 0.042(5) 0.073(7) 0.003(5) 0.002(5) -0.018(5)
C26 0.067(7) 0.064(7) 0.031(5) -0.004(4) 0.008(4) -0.027(5)
C27 0.107(10) 0.082(8) 0.038(6) 0.001(6) 0.020(6) -0.023(8)
C28 0.127(13) 0.090(10) 0.050(7) -0.009(7) 0.027(8) -0.028(9)
C29 0.079(9) 0.107(11) 0.048(6) -0.018(7) 0.017(6) -0.023(8)
C30 0.052(6) 0.078(8) 0.061(7) -0.019(6) 0.015(5) -0.014(6)
C31 0.047(6) 0.079(8) 0.050(6) -0.004(6) 0.010(5) -0.013(6)

loop_
_atom_type_symbol
_atom_type_description
_atom_type_scat_dispersion_real
_atom_type_scat_dispersion_imag
_atom_type_scat_source
C C 0.0033 0.0016 'International Tables Vol C Tables 4.2.6.8 and 6.1.1.4'
H H 0.0000 0.0000 'International Tables Vol C Tables 4.2.6.8 and 6.1.1.4'
P P 0.1023 0.0942 'International Tables Vol C Tables 4.2.6.8 and 6.1.1.4'
I I -0.4742 1.8119 'International Tables Vol C Tables 4.2.6.8 and 6.1.1.4'
W W -0.8490 6.8722 'International Tables Vol C Tables 4.2.6.8 and 6.1.1.4'
O O 0.0106 0.0060 'International Tables Vol C Tables 4.2.6.8 and 6.1.1.4'

loop_
_geom_angle_atom_site_label_1
_geom_angle_atom_site_label_2
_geom_angle_atom_site_label_3
_geom_angle
_geom_angle_site_symmetry_1
_geom_angle_site_symmetry_3
_geom_angle_publ_flag
C3A W1 C3B 11.1(9) . . ?
C3A W1 C1 92.7(8) . . ?
C3B W1 C1 84.1(8) . . ?
C3A W1 C2 94.2(7) . . ?
C3B W1 C2 87.3(7) . . ?
C1 W1 C2 91.2(4) . . ?
C3A W1 P1 95.2(7) . . ?
C3B W1 P1 104.3(7) . . ?
C1 W1 P1 170.6(3) . . ?
C2 W1 P1 93.3(3) . . ?
C3A W1 P2 87.1(7) . . ?
C3B W1 P2 95.0(7) . . ?
C1 W1 P2 96.0(3) . . ?
C2 W1 P2 172.7(3) . . ?
P1 W1 P2 79.38(8) . . ?
C3A W1 I1 177.9(6) . . ?
C3B W1 I1 170.7(6) . . ?
C1 W1 I1 88.2(3) . . ?
C2 W1 I1 87.7(2) . . ?
P1 W1 I1 83.80(6) . . ?
P2 W1 I1 90.92(6) . . ?
C6 P1 C8 106.0(5) . . ?
C6 P1 C14 103.5(5) . . ?
C8 P1 C14 99.5(4) . . ?
C6 P1 W1 108.6(3) . . ?
C8 P1 W1 117.6(3) . . ?
C14 P1 W1 120.0(3) . . ?
C20 P2 C26 101.6(4) . . ?
C20 P2 C7 104.1(5) . . ?
C26 P2 C7 106.5(5) . . ?
C20 P2 W1 114.6(3) . . ?
C26 P2 W1 121.3(3) . . ?
C7 P2 W1 107.3(3) . . ?
O1 C1 W1 175.7(10) . . ?
O2 C2 W1 176.5(8) . . ?
C4A C3A W1 178.3(17) . . ?
C4A C4A C3A 123.3(16) 3_655 . ?
C4A C4A C5A 117.4(14) 3_655 . ?
C3A C4A C5A 119.2(13) . . ?
C4B C3B W1 162.6(15) . . ?
C4B C4B C3B 117.0(12) 3_655 . ?
C4B C4B C5B 120.5(14) 3_655 . ?
C3B C4B C5B 122.3(12) . . ?
C4B C5B H5B1 109.5 . . ?
C4B C5B H5B2 109.5 . . ?
H5B1 C5B H5B2 109.5 . . ?
C4B C5B H5B3 109.5 . . ?
H5B1 C5B H5B3 109.5 . . ?
H5B2 C5B H5B3 109.5 . . ?
C7 C6 P1 111.7(8) . . ?
C7 C6 H6A 109.3 . . ?
P1 C6 H6A 109.3 . . ?
C7 C6 H6B 109.3 . . ?
P1 C6 H6B 109.3 . . ?
H6A C6 H6B 107.9 . . ?
C6 C7 P2 115.3(7) . . ?
C6 C7 H7A 108.4 . . ?
P2 C7 H7A 108.4 . . ?
C6 C7 H7B 108.4 . . ?
P2 C7 H7B 108.4 . . ?
H7A C7 H7B 107.5 . . ?
C9 C8 C13 118.9(10) . . ?
C9 C8 P1 124.0(9) . . ?
C13 C8 P1 117.0(7) . . ?
C8 C9 C10 122.1(13) . . ?
C8 C9 H9 119.0 . . ?
C10 C9 H9 119.0 . . ?
C11 C10 C9 121.3(14) . . ?
C11 C10 H10 119.4 . . ?
C9 C10 H10 119.4 . . ?
C10 C11 C12 119.5(12) . . ?
C10 C11 H11 120.3 . . ?
C12 C11 H11 120.3 . . ?
C11 C12 C13 117.4(13) . . ?
C11 C12 H12 121.3 . . ?
C13 C12 H12 121.3 . . ?
C8 C13 C12 120.8(12) . . ?
C8 C13 H13 119.6 . . ?
C12 C13 H13 119.6 . . ?
C19 C14 C15 119.2(11) . . ?
C19 C14 P1 119.0(8) . . ?
C15 C14 P1 121.8(10) . . ?
C14 C15 C16 117.9(13) . . ?
C14 C15 H15 121.0 . . ?
C16 C15 H15 121.0 . . ?
C17 C16 C15 118.9(12) . . ?
C17 C16 H16 120.5 . . ?
C15 C16 H16 120.5 . . ?
C18 C17 C16 122.4(13) . . ?
C18 C17 H17 118.8 . . ?
C16 C17 H17 118.8 . . ?
C17 C18 C19 121.3(13) . . ?
C17 C18 H18 119.4 . . ?
C19 C18 H18 119.4 . . ?
C14 C19 C18 120.3(11) . . ?
C14 C19 H19 119.9 . . ?
C18 C19 H19 119.9 . . ?
C25 C20 C21 115.4(10) . . ?
C25 C20 P2 119.8(7) . . ?
C21 C20 P2 124.8(8) . . ?
C20 C21 C22 121.6(12) . . ?
C20 C21 H21 119.2 . . ?
C22 C21 H21 119.2 . . ?
C23 C22 C21 119.8(11) . . ?
C23 C22 H22 120.1 . . ?
C21 C22 H22 120.1 . . ?
C22 C23 C24 120.5(12) . . ?
C22 C23 H23 119.7 . . ?
C24 C23 H23 119.7 . . ?
C25 C24 C23 118.4(12) . . ?
C25 C24 H24 120.8 . . ?
C23 C24 H24 120.8 . . ?
C24 C25 C20 124.2(10) . . ?
C24 C25 H25 117.9 . . ?
C20 C25 H25 117.9 . . ?
C31 C26 C27 119.3(10) . . ?
C31 C26 P2 119.4(7) . . ?
C27 C26 P2 120.9(9) . . ?
C28 C27 C26 120.6(12) . . ?
C28 C27 H27 119.7 . . ?
C26 C27 H27 119.7 . . ?
C29 C28 C27 120.3(12) . . ?
C29 C28 H28 119.9 . . ?
C27 C28 H28 119.9 . . ?
C28 C29 C30 121.2(11) . . ?
C28 C29 H29 119.4 . . ?
C30 C29 H29 119.4 . . ?
C29 C30 C31 119.0(12) . . ?
C29 C30 H30 120.5 . . ?
C31 C30 H30 120.5 . . ?
C26 C31 C30 119.5(10) . . ?
C26 C31 H31 120.2 . . ?
C30 C31 H31 120.2 . . ?

loop_
_geom_bond_atom_site_label_1
_geom_bond_atom_site_label_2
_geom_bond_distance
_geom_bond_site_symmetry_2
_geom_bond_publ_flag
W1 C3A 1.850(9) . ?
W1 C3B 1.850(9) . ?
W1 C1 2.019(11) . ?
W1 C2 2.036(10) . ?
W1 P1 2.508(2) . ?
W1 P2 2.519(2) . ?
W1 I1 2.9121(7) . ?
P1 C6 1.817(10) . ?
P1 C8 1.828(10) . ?
P1 C14 1.846(11) . ?
P2 C20 1.813(10) . ?
P2 C26 1.836(10) . ?
P2 C7 1.868(10) . ?
C1 O1 1.135(12) . ?
C2 O2 1.141(10) . ?
C3A C4A 1.419(13) . ?
C4A C4A 1.38(2) 3_655 ?
C4A C5A 1.536(14) . ?
C5A H5A1 0.9600 . ?
C5A H5A2 0.9600 . ?
C5A H5A3 0.9600 . ?
C3B C4B 1.421(13) . ?
C4B C4B 1.37(2) 3_655 ?
C4B C5B 1.535(14) . ?
C5B H5B1 0.9600 . ?
C5B H5B2 0.9600 . ?
C5B H5B3 0.9600 . ?
C6 C7 1.436(15) . ?
C6 H6A 0.9700 . ?
C6 H6B 0.9700 . ?
C7 H7A 0.9700 . ?
C7 H7B 0.9700 . ?
C8 C9 1.348(14) . ?
C8 C13 1.356(14) . ?
C9 C10 1.353(17) . ?
C9 H9 0.9300 . ?
C10 C11 1.35(2) . ?
C10 H10 0.9300 . ?
C11 C12 1.397(19) . ?
C11 H11 0.9300 . ?
C12 C13 1.429(15) . ?
C12 H12 0.9300 . ?
C13 H13 0.9300 . ?
C14 C19 1.383(15) . ?
C14 C15 1.386(15) . ?
C15 C16 1.441(18) . ?
C15 H15 0.9300 . ?
C16 C17 1.369(18) . ?
C16 H16 0.9300 . ?
C17 C18 1.282(16) . ?
C17 H17 0.9300 . ?
C18 C19 1.387(15) . ?
C18 H18 0.9300 . ?
C19 H19 0.9300 . ?
C20 C25 1.382(13) . ?
C20 C21 1.387(13) . ?
C21 C22 1.390(18) . ?
C21 H21 0.9300 . ?
C22 C23 1.36(2) . ?
C22 H22 0.9300 . ?
C23 C24 1.370(16) . ?
C23 H23 0.9300 . ?
C24 C25 1.362(13) . ?
C24 H24 0.9300 . ?
C25 H25 0.9300 . ?
C26 C31 1.380(15) . ?
C26 C27 1.387(13) . ?
C27 C28 1.375(15) . ?
C27 H27 0.9300 . ?
C28 C29 1.343(19) . ?
C28 H28 0.9300 . ?
C29 C30 1.383(15) . ?
C29 H29 0.9300 . ?
C30 C31 1.407(13) . ?
C30 H30 0.9300 . ?
C31 H31 0.9300 . ?
